data_7227842
loop_
_publ_author_name
'Huang, Jiu-Lin'
'Lv, Min'
'Xu, Hui'

_publ_section_title
;
 Semisynthesis of some matrine ether derivatives as insecticidal agents
;
_journal_issue 26
_journal_name_full 'RSC Adv.'
_journal_page_first 15997
_journal_paper_doi 10.1039/C7RA00954B
_journal_volume 7
_journal_year 2017
_chemical_absolute_configuration ad
_chemical_formula_moiety 'C16 H24 Cl N2 O'
_chemical_formula_sum 'C16 H24 Cl N2 O'
_chemical_formula_weight 295.82
_chemical_name_systematic
;
 ? 
;
_space_group_crystal_system monoclinic
_space_group_IT_number 4
_space_group_name_Hall 'P 2yb'
_space_group_name_H-M_alt 'P 1 21 1'
_symmetry_space_group_name_Hall 'P 2yb'
_symmetry_space_group_name_H-M 'P 1 21 1'
_atom_sites_solution_hydrogens geom
_atom_sites_solution_primary iterative
_atom_sites_solution_secondary difmap
_audit_creation_date 2015-05-07
_audit_creation_method
;
Olex2 1.2
(compiled 2014.11.28 svn.r3106 for OlexSys, GUI svn.r4959)
;
_audit_update_record
;
2016-12-13 deposited with the CCDC.
2017-02-27 downloaded from the CCDC.
;
_cell_angle_alpha 90.00
_cell_angle_beta 106.311(6)
_cell_angle_gamma 90.00
_cell_formula_units_Z 2
_cell_length_a 8.4983(5)
_cell_length_b 8.3756(5)
_cell_length_c 10.7054(7)
_cell_measurement_reflns_used 734
_cell_measurement_temperature 295.35(10)
_cell_measurement_theta_max 28.0980
_cell_measurement_theta_min 3.6420
_cell_volume 731.32(8)
_computing_cell_refinement
;
CrysAlisPro, Agilent Technologies,
Version 1.171.37.33 (release 27-03-2014 CrysAlis171 .NET)
(compiled Mar 27 2014,17:12:48)
;
_computing_data_collection
;
CrysAlisPro, Agilent Technologies,
Version 1.171.37.33 (release 27-03-2014 CrysAlis171 .NET)
(compiled Mar 27 2014,17:12:48)
;
_computing_data_reduction
;
CrysAlisPro, Agilent Technologies,
Version 1.171.37.33 (release 27-03-2014 CrysAlis171 .NET)
(compiled Mar 27 2014,17:12:48)
;
_computing_molecular_graphics 'Olex2 (Dolomanov et al., 2009)'
_computing_publication_material 'Olex2 (Dolomanov et al., 2009)'
_computing_structure_refinement 'ShelXL (Sheldrick, 2008)'
_computing_structure_solution
;
Superflip (Palatinus & Chapuis, 2007;Palatinus & van der Lee, 2008;
Palatinus et al., 2012)
;
_diffrn_ambient_environment air
_diffrn_ambient_temperature 295.35(10)
_diffrn_detector 'CCD plate'
_diffrn_detector_area_resol_mean 16.0733
_diffrn_detector_type Eos
_diffrn_measured_fraction_theta_full 0.948
_diffrn_measured_fraction_theta_max 0.948
_diffrn_measurement_details
;
#__ type_ start__ end____ width___ exp.time_
  1 omega   -8.00   91.00   1.5000    2.0000
omega____ theta____ kappa____ phi______ frames
    -       20.5854   77.0000   90.0000 66

#__ type_ start__ end____ width___ exp.time_
  2 omega   -7.00   75.50   1.5000    2.0000
omega____ theta____ kappa____ phi______ frames
    -       20.5854   77.0000 -150.0000 55
;
_diffrn_measurement_device 'four-circle diffractometer'
_diffrn_measurement_device_type 'SuperNova, Dual, Cu at zero, Eos'
_diffrn_measurement_method '\w scans'
_diffrn_orient_matrix_UB_11 0.0497401000
_diffrn_orient_matrix_UB_12 0.0133126000
_diffrn_orient_matrix_UB_13 0.0644148000
_diffrn_orient_matrix_UB_21 -0.0669068000
_diffrn_orient_matrix_UB_22 0.0368756000
_diffrn_orient_matrix_UB_23 0.0159741000
_diffrn_orient_matrix_UB_31 -0.0239775000
_diffrn_orient_matrix_UB_32 -0.0751087000
_diffrn_orient_matrix_UB_33 0.0193478000
_diffrn_radiation_monochromator mirror
_diffrn_radiation_probe x-ray
_diffrn_radiation_type MoK\a
_diffrn_radiation_wavelength 0.71073
_diffrn_reflns_av_R_equivalents 0.0229
_diffrn_reflns_av_unetI/netI 0.0550
_diffrn_reflns_limit_h_max 10
_diffrn_reflns_limit_h_min -4
_diffrn_reflns_limit_k_max 10
_diffrn_reflns_limit_k_min -6
_diffrn_reflns_limit_l_max 12
_diffrn_reflns_limit_l_min -13
_diffrn_reflns_number 2457
_diffrn_reflns_theta_full 26.00
_diffrn_reflns_theta_max 26.02
_diffrn_reflns_theta_min 3.49
_diffrn_source 'SuperNova (Mo) X-ray Source'
_exptl_absorpt_coefficient_mu 0.259
_exptl_absorpt_correction_T_max 1.00000
_exptl_absorpt_correction_T_min 0.61146
_exptl_absorpt_correction_type multi-scan
_exptl_absorpt_process_details
;
CrysAlisPro, Agilent Technologies,
Version 1.171.37.33 (release 27-03-2014 CrysAlis171 .NET)
(compiled Mar 27 2014,17:12:48)
Empirical absorption correction using spherical harmonics,
 implemented in SCALE3 ABSPACK scaling algorithm.
;
_exptl_crystal_colour 'clear light colourless'
_exptl_crystal_colour_lustre clear
_exptl_crystal_colour_modifier light
_exptl_crystal_colour_primary colourless
_exptl_crystal_density_diffrn 1.343
_exptl_crystal_density_method 'not measured'
_exptl_crystal_description block
_exptl_crystal_F_000 318
_exptl_crystal_size_max 0.39
_exptl_crystal_size_mid 0.32
_exptl_crystal_size_min 0.27
_refine_diff_density_max 0.187
_refine_diff_density_min -0.294
_refine_diff_density_rms 0.055
_refine_ls_abs_structure_details 'Flack H D (1983), Acta Cryst. A39, 876-881'
_refine_ls_abs_structure_Flack -0.09(11)
_refine_ls_extinction_method none
_refine_ls_goodness_of_fit_ref 1.033
_refine_ls_hydrogen_treatment constr
_refine_ls_matrix_type full
_refine_ls_number_parameters 181
_refine_ls_number_reflns 1998
_refine_ls_number_restraints 1
_refine_ls_restrained_S_all 1.032
_refine_ls_R_factor_all 0.0617
_refine_ls_R_factor_gt 0.0492
_refine_ls_shift/su_max 0.000
_refine_ls_shift/su_mean 0.000
_refine_ls_structure_factor_coef Fsqd
_refine_ls_weighting_details 'calc w=1/[\s^2^(Fo^2^)+(0.0678P)^2^+0.0115P] where P=(Fo^2^+2Fc^2^)/3'
_refine_ls_weighting_scheme calc
_refine_ls_wR_factor_gt 0.1163
_refine_ls_wR_factor_ref 0.1326
_reflns_number_gt 1660
_reflns_number_total 1998
_reflns_threshold_expression >2sigma(I)
_cod_data_source_file c7ra00954b1.cif
_cod_data_source_block hjl_22
_cod_original_cell_volume 731.32(7)
_cod_database_code 7227842
_reflns_odcompleteness_completeness 94.51
_reflns_odcompleteness_iscentric 1
_reflns_odcompleteness_theta 26.32
_olex2_refinement_description
;
1. Fixed Uiso
 At 1.2 times of:
  All C(H) groups, All C(H,H) groups, All N(H) groups
2.a Ternary CH refined with riding coordinates:
 N2(H2), C2(H2A), C9(H9), C10(H10), C11(H11)
2.b Secondary CH2 refined with riding coordinates:
 C1(H1A,H1B), C3(H3A,H3B), C4(H4A,H4B), C5(H5A,H5B), C6(H6A,H6B), C7(H7A,H7B),
 C8(H8A,H8B), C12(H12A,H12B), C13(H13A,H13B)
2.c Aromatic/amide H refined with riding coordinates:
 C16(H16)
;
_olex2_date_sample_data_collection 2015-05-07
_olex2_submission_special_instructions 'No special instructions were received'

loop_
_space_group_symop_id
_space_group_symop_operation_xyz
1 'x, y, z'
2 '-x, y+1/2, -z'

loop_
_atom_site_label
_atom_site_type_symbol
_atom_site_fract_x
_atom_site_fract_y
_atom_site_fract_z
_atom_site_U_iso_or_equiv
_atom_site_adp_type
_atom_site_occupancy
_atom_site_calc_flag
_atom_site_refinement_flags_posn
Cl1 Cl -0.20785(11) 0.63836(15) 0.06867(9) 0.0506(3) Uani 1 d .
O1 O -0.0792(4) 0.5469(4) -0.2807(3) 0.0635(10) Uani 1 d .
N1 N 0.1081(3) 0.6631(4) 0.1728(3) 0.0337(8) Uani 1 d .
N2 N 0.4222(4) 0.4987(4) 0.4438(3) 0.0346(7) Uani 1 d .
H2 H 0.4126 0.6062 0.4317 0.042 Uiso 1 calc R
C1 C 0.0832(4) 0.6397(6) 0.3023(3) 0.0373(8) Uani 1 d .
H1A H -0.0294 0.6641 0.2990 0.045 Uiso 1 calc R
H1B H 0.1544 0.7110 0.3646 0.045 Uiso 1 calc R
C2 C 0.1220(4) 0.4666(5) 0.3446(4) 0.0344(9) Uani 1 d .
H2A H 0.0440 0.3989 0.2821 0.041 Uiso 1 calc R
C3 C 0.1008(5) 0.4329(6) 0.4785(4) 0.0478(11) Uani 1 d .
H3A H -0.0042 0.4744 0.4824 0.057 Uiso 1 calc R
H3B H 0.1007 0.3184 0.4919 0.057 Uiso 1 calc R
C4 C 0.2365(5) 0.5082(6) 0.5863(4) 0.0503(11) Uani 1 d .
H4A H 0.2259 0.6235 0.5819 0.060 Uiso 1 calc R
H4B H 0.2268 0.4736 0.6702 0.060 Uiso 1 calc R
C5 C 0.4032(5) 0.4601(6) 0.5723(4) 0.0471(11) Uani 1 d .
H5A H 0.4880 0.5143 0.6385 0.057 Uiso 1 calc R
H5B H 0.4179 0.3461 0.5871 0.057 Uiso 1 calc R
C6 C 0.5867(5) 0.4495(6) 0.4409(4) 0.0459(11) Uani 1 d .
H6A H 0.5993 0.3358 0.4584 0.055 Uiso 1 calc R
H6B H 0.6674 0.5047 0.5096 0.055 Uiso 1 calc R
C7 C 0.6199(5) 0.4841(6) 0.3123(4) 0.0472(11) Uani 1 d .
H7A H 0.6211 0.5986 0.2991 0.057 Uiso 1 calc R
H7B H 0.7266 0.4422 0.3132 0.057 Uiso 1 calc R
C8 C 0.4892(5) 0.4085(5) 0.2017(4) 0.0424(10) Uani 1 d .
H8A H 0.4981 0.2932 0.2083 0.051 Uiso 1 calc R
H8B H 0.5058 0.4403 0.1193 0.051 Uiso 1 calc R
C9 C 0.3197(4) 0.4594(4) 0.2061(3) 0.0326(9) Uani 1 d .
H9 H 0.2399 0.3966 0.1406 0.039 Uiso 1 calc R
C10 C 0.2952(5) 0.4191(5) 0.3402(4) 0.0334(9) Uani 1 d .
H10 H 0.3073 0.3034 0.3534 0.040 Uiso 1 calc R
C11 C 0.2810(4) 0.6364(5) 0.1750(3) 0.0314(8) Uani 1 d .
H11 H 0.3502 0.6994 0.2468 0.038 Uiso 1 calc R
C12 C 0.3075(5) 0.6981(5) 0.0501(4) 0.0441(11) Uani 1 d .
H12A H 0.4210 0.6814 0.0514 0.053 Uiso 1 calc R
H12B H 0.2859 0.8120 0.0431 0.053 Uiso 1 calc R
C13 C 0.1952(5) 0.6133(6) -0.0681(3) 0.0451(12) Uani 1 d .
H13A H 0.1983 0.6687 -0.1470 0.054 Uiso 1 calc R
H13B H 0.2338 0.5051 -0.0727 0.054 Uiso 1 calc R
C14 C 0.0224(5) 0.6095(5) -0.0587(3) 0.0373(10) Uani 1 d .
C15 C -0.0070(4) 0.6336(5) 0.0592(3) 0.0342(8) Uani 1 d .
C16 C -0.1045(5) 0.5720(5) -0.1748(4) 0.0474(11) Uani 1 d .
H16 H -0.2119 0.5664 -0.1699 0.057 Uiso 1 calc R

loop_
_atom_site_aniso_label
_atom_site_aniso_U_11
_atom_site_aniso_U_22
_atom_site_aniso_U_33
_atom_site_aniso_U_23
_atom_site_aniso_U_13
_atom_site_aniso_U_12
Cl1 0.0343(5) 0.0685(8) 0.0493(6) 0.0046(6) 0.0124(4) 0.0036(6)
O1 0.072(2) 0.078(2) 0.0335(16) -0.0047(16) 0.0039(15) 0.0069(18)
N1 0.0326(15) 0.042(2) 0.0271(15) -0.0022(16) 0.0095(12) 0.0035(16)
N2 0.0380(17) 0.0339(18) 0.0300(17) -0.0011(14) 0.0063(14) 0.0000(14)
C1 0.0404(18) 0.049(2) 0.0265(17) -0.008(2) 0.0155(15) 0.000(2)
C2 0.034(2) 0.041(2) 0.0277(19) -0.0021(17) 0.0072(16) -0.0039(17)
C3 0.045(2) 0.068(3) 0.035(2) 0.005(2) 0.0174(19) -0.007(2)
C4 0.059(3) 0.066(3) 0.031(2) 0.002(2) 0.020(2) -0.004(2)
C5 0.049(3) 0.057(3) 0.030(2) 0.004(2) 0.0031(19) -0.006(2)
C6 0.037(2) 0.057(3) 0.039(2) -0.001(2) 0.0031(18) 0.003(2)
C7 0.029(2) 0.063(3) 0.050(3) -0.007(2) 0.0114(18) 0.001(2)
C8 0.036(2) 0.051(3) 0.042(2) -0.001(2) 0.0136(19) 0.0063(19)
C9 0.032(2) 0.032(2) 0.032(2) -0.0051(17) 0.0067(16) -0.0016(16)
C10 0.037(2) 0.034(2) 0.029(2) -0.0004(16) 0.0081(17) -0.0008(16)
C11 0.0280(16) 0.040(2) 0.0246(17) -0.004(2) 0.0043(14) -0.006(2)
C12 0.046(2) 0.051(3) 0.040(2) 0.0048(19) 0.019(2) -0.0023(19)
C13 0.046(2) 0.059(3) 0.031(2) 0.008(2) 0.0142(18) 0.006(2)
C14 0.042(2) 0.040(3) 0.0270(19) 0.0057(18) 0.0057(16) 0.0037(19)
C15 0.0311(17) 0.035(2) 0.0350(19) 0.006(2) 0.0077(15) 0.004(2)
C16 0.053(3) 0.044(3) 0.039(2) 0.0065(19) 0.003(2) 0.004(2)

loop_
_atom_type_symbol
_atom_type_description
_atom_type_scat_dispersion_real
_atom_type_scat_dispersion_imag
_atom_type_scat_source
C C 0.0033 0.0016 'International Tables Vol C Tables 4.2.6.8 and 6.1.1.4'
H H 0.0000 0.0000 'International Tables Vol C Tables 4.2.6.8 and 6.1.1.4'
Cl Cl 0.1484 0.1585 'International Tables Vol C Tables 4.2.6.8 and 6.1.1.4'
N N 0.0061 0.0033 'International Tables Vol C Tables 4.2.6.8 and 6.1.1.4'
O O 0.0106 0.0060 'International Tables Vol C Tables 4.2.6.8 and 6.1.1.4'

loop_
_geom_angle_atom_site_label_1
_geom_angle_atom_site_label_2
_geom_angle_atom_site_label_3
_geom_angle
C1 N1 C11 111.6(3)
C15 N1 C1 124.3(3)
C15 N1 C11 116.8(3)
C5 N2 H2 108.8
C5 N2 C6 108.4(3)
C5 N2 C10 110.9(3)
C6 N2 H2 108.8
C6 N2 C10 111.0(3)
C10 N2 H2 108.8
N1 C1 H1A 109.8
N1 C1 H1B 109.8
N1 C1 C2 109.2(3)
H1A C1 H1B 108.3
C2 C1 H1A 109.8
C2 C1 H1B 109.8
C1 C2 H2A 107.4
C1 C2 C10 111.4(3)
C3 C2 C1 112.5(3)
C3 C2 H2A 107.4
C3 C2 C10 110.4(3)
C10 C2 H2A 107.4
C2 C3 H3A 109.2
C2 C3 H3B 109.2
H3A C3 H3B 107.9
C4 C3 C2 111.9(3)
C4 C3 H3A 109.2
C4 C3 H3B 109.2
C3 C4 H4A 109.6
C3 C4 H4B 109.6
H4A C4 H4B 108.1
C5 C4 C3 110.1(4)
C5 C4 H4A 109.6
C5 C4 H4B 109.6
N2 C5 C4 112.7(3)
N2 C5 H5A 109.1
N2 C5 H5B 109.1
C4 C5 H5A 109.1
C4 C5 H5B 109.1
H5A C5 H5B 107.8
N2 C6 H6A 109.0
N2 C6 H6B 109.0
N2 C6 C7 112.9(3)
H6A C6 H6B 107.8
C7 C6 H6A 109.0
C7 C6 H6B 109.0
C6 C7 H7A 109.6
C6 C7 H7B 109.6
H7A C7 H7B 108.1
C8 C7 C6 110.4(3)
C8 C7 H7A 109.6
C8 C7 H7B 109.6
C7 C8 H8A 109.5
C7 C8 H8B 109.5
C7 C8 C9 110.7(3)
H8A C8 H8B 108.1
C9 C8 H8A 109.5
C9 C8 H8B 109.5
C8 C9 H9 107.5
C8 C9 C10 110.1(3)
C8 C9 C11 114.4(3)
C10 C9 H9 107.5
C11 C9 H9 107.5
C11 C9 C10 109.6(3)
N2 C10 C2 111.4(3)
N2 C10 C9 109.9(3)
N2 C10 H10 108.3
C2 C10 C9 110.6(3)
C2 C10 H10 108.3
C9 C10 H10 108.3
N1 C11 C9 107.5(3)
N1 C11 H11 107.8
N1 C11 C12 109.2(3)
C9 C11 H11 107.8
C12 C11 C9 116.5(3)
C12 C11 H11 107.8
C11 C12 H12A 109.4
C11 C12 H12B 109.4
C11 C12 C13 111.1(3)
H12A C12 H12B 108.0
C13 C12 H12A 109.4
C13 C12 H12B 109.4
C12 C13 H13A 109.6
C12 C13 H13B 109.6
H13A C13 H13B 108.1
C14 C13 C12 110.4(3)
C14 C13 H13A 109.6
C14 C13 H13B 109.6
C15 C14 C13 119.6(3)
C15 C14 C16 123.0(4)
C16 C14 C13 117.3(3)
N1 C15 Cl1 114.7(2)
N1 C15 C14 125.7(3)
C14 C15 Cl1 119.6(3)
O1 C16 C14 123.6(4)
O1 C16 H16 118.2
C14 C16 H16 118.2

loop_
_geom_bond_atom_site_label_1
_geom_bond_atom_site_label_2
_geom_bond_distance
Cl1 C15 1.739(3)
O1 C16 1.230(5)
N1 C1 1.473(4)
N1 C11 1.480(4)
N1 C15 1.352(4)
N2 H2 0.9100
N2 C5 1.465(5)
N2 C6 1.466(5)
N2 C10 1.473(5)
C1 H1A 0.9700
C1 H1B 0.9700
C1 C2 1.527(6)
C2 H2A 0.9800
C2 C3 1.520(5)
C2 C10 1.538(5)
C3 H3A 0.9700
C3 H3B 0.9700
C3 C4 1.520(6)
C4 H4A 0.9700
C4 H4B 0.9700
C4 C5 1.520(6)
C5 H5A 0.9700
C5 H5B 0.9700
C6 H6A 0.9700
C6 H6B 0.9700
C6 C7 1.509(5)
C7 H7A 0.9700
C7 H7B 0.9700
C7 C8 1.516(5)
C8 H8A 0.9700
C8 H8B 0.9700
C8 C9 1.515(5)
C9 H9 0.9800
C9 C10 1.545(5)
C9 C11 1.535(6)
C10 H10 0.9800
C11 H11 0.9800
C11 C12 1.509(5)
C12 H12A 0.9700
C12 H12B 0.9700
C12 C13 1.529(5)
C13 H13A 0.9700
C13 H13B 0.9700
C13 C14 1.501(5)
C14 C15 1.369(4)
C14 C16 1.434(5)
C16 H16 0.9300

loop_
_geom_torsion_atom_site_label_1
_geom_torsion_atom_site_label_2
_geom_torsion_atom_site_label_3
_geom_torsion_atom_site_label_4
_geom_torsion
N1 C1 C2 C3 179.5(3)
N1 C1 C2 C10 54.8(4)
N1 C11 C12 C13 -59.4(5)
N2 C6 C7 C8 -55.0(5)
C1 N1 C11 C9 65.7(4)
C1 N1 C11 C12 -167.0(4)
C1 N1 C15 Cl1 23.3(6)
C1 N1 C15 C14 -160.2(4)
C1 C2 C3 C4 -72.5(5)
C1 C2 C10 N2 70.6(4)
C1 C2 C10 C9 -51.9(4)
C2 C3 C4 C5 -52.3(5)
C3 C2 C10 N2 -55.2(4)
C3 C2 C10 C9 -177.7(3)
C3 C4 C5 N2 55.3(5)
C5 N2 C6 C7 -179.9(4)
C5 N2 C10 C2 58.0(4)
C5 N2 C10 C9 -179.1(3)
C6 N2 C5 C4 179.4(3)
C6 N2 C10 C2 178.5(3)
C6 N2 C10 C9 -58.6(4)
C6 C7 C8 C9 53.7(5)
C7 C8 C9 C10 -55.7(5)
C7 C8 C9 C11 68.3(4)
C8 C9 C10 N2 58.0(4)
C8 C9 C10 C2 -178.7(3)
C8 C9 C11 N1 175.5(3)
C8 C9 C11 C12 52.6(4)
C9 C11 C12 C13 62.5(4)
C10 N2 C5 C4 -58.6(5)
C10 N2 C6 C7 58.1(5)
C10 C2 C3 C4 52.7(5)
C10 C9 C11 N1 -60.3(3)
C10 C9 C11 C12 176.9(3)
C11 N1 C1 C2 -62.9(4)
C11 N1 C15 Cl1 170.9(3)
C11 N1 C15 C14 -12.5(6)
C11 C9 C10 N2 -68.7(4)
C11 C9 C10 C2 54.7(4)
C11 C12 C13 C14 47.9(5)
C12 C13 C14 C15 -18.7(6)
C12 C13 C14 C16 164.4(4)
C13 C14 C15 Cl1 177.0(3)
C13 C14 C15 N1 0.6(7)
C13 C14 C16 O1 -1.7(6)
C15 N1 C1 C2 86.3(4)
C15 N1 C11 C9 -85.9(4)
C15 N1 C11 C12 41.4(5)
C15 C14 C16 O1 -178.5(4)
C16 C14 C15 Cl1 -6.3(6)
C16 C14 C15 N1 177.3(4)
